data_1554290
loop_
_publ_author_name
'Chen, Wei'
'Ji, Dong-Sheng'
'Luo, Yong-Chun'
'Wang, Zhu-Yin'
'Xu, Peng-Fei'

_publ_section_title
;
 Directing group assisted ZnI2-catalyzed cyclopropanation of indoles via
 2-furylcarbenoids
;
_journal_issue 11
_journal_name_full 'Organic Chemistry Frontiers'
_journal_page_first 1768
_journal_paper_doi 10.1039/C8QO00232K
_journal_volume 5
_journal_year 2018
_chemical_formula_moiety 'C26 H21 N3 O2'
_chemical_formula_sum 'C26 H21 N3 O2'
_chemical_formula_weight 407.46
_space_group_crystal_system monoclinic
_space_group_IT_number 14
_space_group_name_Hall '-P 2yn'
_space_group_name_H-M_alt 'P 1 21/n 1'
_atom_sites_solution_hydrogens geom
_atom_sites_solution_primary direct
_atom_sites_solution_secondary difmap
_audit_creation_date 2016-12-09
_audit_creation_method
;
Olex2 1.2
(compiled 2016.11.30 svn.r3356 for OlexSys, GUI svn.r5269)
;
_audit_update_record
;
2017-09-15 deposited with the CCDC.
2018-03-30 downloaded from the CCDC.
;
_cell_angle_alpha 90.00
_cell_angle_beta 98.473(12)
_cell_angle_gamma 90.00
_cell_formula_units_Z 4
_cell_length_a 7.6842(9)
_cell_length_b 19.978(2)
_cell_length_c 13.7517(18)
_cell_measurement_reflns_used 788
_cell_measurement_temperature 173.00(10)
_cell_measurement_theta_max 21.3640
_cell_measurement_theta_min 3.8350
_cell_volume 2088.0(4)
_computing_cell_refinement
;
CrysAlisPro, Agilent Technologies,
Version 1.171.36.28 (release 01-02-2013 CrysAlis171 .NET)
(compiled Feb  1 2013,16:14:44)
;
_computing_data_collection
;
CrysAlisPro, Agilent Technologies,
Version 1.171.36.28 (release 01-02-2013 CrysAlis171 .NET)
(compiled Feb  1 2013,16:14:44)
;
_computing_data_reduction
;
CrysAlisPro, Agilent Technologies,
Version 1.171.36.28 (release 01-02-2013 CrysAlis171 .NET)
(compiled Feb  1 2013,16:14:44)
;
_computing_molecular_graphics 'Olex2 (Dolomanov et al., 2009)'
_computing_publication_material 'Olex2 (Dolomanov et al., 2009)'
_computing_structure_refinement 'ShelXL (Sheldrick, 2015)'
_computing_structure_solution 'ShelXS (Sheldrick, 2008)'
_diffrn_ambient_temperature 173.00(10)
_diffrn_detector_area_resol_mean 16.0733
_diffrn_measured_fraction_theta_full 0.9971
_diffrn_measured_fraction_theta_max 0.8858
_diffrn_measurement_details
;
#__ type_ start__ end____ width___ exp.time_
  1 omega  -15.00   12.00   1.5000    6.0000
omega____ theta____ kappa____ phi______ frames
    -      -19.5055  -99.0000  120.0000 18

#__ type_ start__ end____ width___ exp.time_
  2 omega   -6.00   22.50   1.5000    6.0000
omega____ theta____ kappa____ phi______ frames
    -      -19.5055  -99.0000  -60.0000 19

#__ type_ start__ end____ width___ exp.time_
  3 omega   45.00   93.00   1.5000    6.0000
omega____ theta____ kappa____ phi______ frames
    -       22.7867 -178.0000  -90.0000 32

#__ type_ start__ end____ width___ exp.time_
  4 omega  -41.00   98.50   1.5000    6.0000
omega____ theta____ kappa____ phi______ frames
    -       22.7867   19.0000   90.0000 93
;
_diffrn_measurement_device_type 'SuperNova, Dual, Cu at zero, Eos'
_diffrn_measurement_method '\w scans'
_diffrn_orient_matrix_UB_11 0.0158405000
_diffrn_orient_matrix_UB_12 0.0171140000
_diffrn_orient_matrix_UB_13 -0.0429941000
_diffrn_orient_matrix_UB_21 0.0200009000
_diffrn_orient_matrix_UB_22 0.0296087000
_diffrn_orient_matrix_UB_23 0.0279224000
_diffrn_orient_matrix_UB_31 0.0897922000
_diffrn_orient_matrix_UB_32 -0.0095996000
_diffrn_orient_matrix_UB_33 0.0093965000
_diffrn_radiation_monochromator mirror
_diffrn_radiation_type 'Mo K\a'
_diffrn_radiation_wavelength 0.7107
_diffrn_reflns_av_R_equivalents 0.0706
_diffrn_reflns_av_unetI/netI 0.1411
_diffrn_reflns_limit_h_max 7
_diffrn_reflns_limit_h_min -9
_diffrn_reflns_limit_k_max 15
_diffrn_reflns_limit_k_min -24
_diffrn_reflns_limit_l_max 16
_diffrn_reflns_limit_l_min -14
_diffrn_reflns_number 8159
_diffrn_reflns_theta_full 25.50
_diffrn_reflns_theta_max 26.02
_diffrn_reflns_theta_min 3.37
_diffrn_source 'SuperNova (Mo) X-ray Source'
_exptl_absorpt_coefficient_mu 0.084
_exptl_absorpt_correction_T_max 1.00000
_exptl_absorpt_correction_T_min 0.70701
_exptl_absorpt_correction_type multi-scan
_exptl_absorpt_process_details
;
CrysAlisPro, Agilent Technologies,
Version 1.171.36.28 (release 01-02-2013 CrysAlis171 .NET)
(compiled Feb  1 2013,16:14:44)
Empirical absorption correction using spherical harmonics,
 implemented in SCALE3 ABSPACK scaling algorithm.
;
_exptl_crystal_colour 'clear light colourless'
_exptl_crystal_colour_lustre clear
_exptl_crystal_colour_modifier light
_exptl_crystal_colour_primary colourless
_exptl_crystal_density_diffrn 1.296
_exptl_crystal_density_method 'not measured'
_exptl_crystal_description block
_exptl_crystal_F_000 856
_exptl_crystal_size_max 0.21
_exptl_crystal_size_mid 0.18
_exptl_crystal_size_min 0.14
_refine_diff_density_max 0.234
_refine_diff_density_min -0.260
_refine_diff_density_rms 0.059
_refine_ls_extinction_method none
_refine_ls_goodness_of_fit_ref 1.028
_refine_ls_hydrogen_treatment constr
_refine_ls_matrix_type full
_refine_ls_number_parameters 282
_refine_ls_number_reflns 4101
_refine_ls_number_restraints 0
_refine_ls_restrained_S_all 1.028
_refine_ls_R_factor_all 0.1502
_refine_ls_R_factor_gt 0.0669
_refine_ls_shift/su_max 0.000
_refine_ls_shift/su_mean 0.000
_refine_ls_structure_factor_coef Fsqd
_refine_ls_weighting_details 'calc w=1/[\s^2^(Fo^2^)+(0.0299P)^2^+0.0000P] where P=(Fo^2^+2Fc^2^)/3'
_refine_ls_weighting_scheme calc
_refine_ls_wR_factor_gt 0.1133
_refine_ls_wR_factor_ref 0.1605
_reflns_number_gt 1995
_reflns_number_total 4101
_reflns_threshold_expression >2sigma(I)
_cod_data_source_file c8qo00232k2.cif
_cod_data_source_block chenwei_1209
_cod_database_code 1554290
_chemical_oxdiff_formula 'C H N O'
_reflns_odcompleteness_completeness 99.71
_reflns_odcompleteness_iscentric 1
_reflns_odcompleteness_theta 26.32
_olex2_refinement_description
;
1. Fixed Uiso
 At 1.2 times of:
  All C(H) groups
 At 1.5 times of:
  All C(H,H,H) groups
2.a Ternary CH refined with riding coordinates:
 C1(H1), C8(H8)
2.b Aromatic/amide H refined with riding coordinates:
 C3(H3), C4(H4), C5(H5), C6(H6), C11(H11), C12(H12), C13(H13), C14(H14),
 C15(H15), C17(H17), C24(H24), C25(H25), C26(H26)
2.c Idealised Me refined as rotating group:
 C20(H20A,H20B,H20C), C22(H22A,H22B,H22C)
;
_olex2_date_sample_data_collection 2016-12-09
_olex2_submission_special_instructions 'No special instructions were received'

loop_
_space_group_symop_id
_space_group_symop_operation_xyz
1 'x, y, z'
2 '-x+1/2, y+1/2, -z+1/2'
3 '-x, -y, -z'
4 'x-1/2, -y-1/2, z-1/2'

loop_
_atom_site_label
_atom_site_type_symbol
_atom_site_fract_x
_atom_site_fract_y
_atom_site_fract_z
_atom_site_U_iso_or_equiv
_atom_site_adp_type
_atom_site_occupancy
_atom_site_calc_flag
_atom_site_refinement_flags_posn
O1 O 0.7068(3) 0.06815(11) 0.82617(16) 0.0307(6) Uani 1 d .
O2 O 0.4782(3) 0.26113(13) 0.7851(2) 0.0427(7) Uani 1 d .
N1 N 1.0142(3) 0.03531(14) 0.7108(2) 0.0288(7) Uani 1 d .
N2 N 1.1451(4) 0.12464(15) 0.8032(2) 0.0378(8) Uani 1 d .
N3 N 1.1114(3) 0.01677(16) 0.8756(2) 0.0377(8) Uani 1 d .
C1 C 0.7995(4) -0.02766(19) 0.6100(3) 0.0344(9) Uani 1 d .
H1 H 0.7828 -0.0696 0.5727 0.041 Uiso 1 calc R
C2 C 0.8402(4) 0.03439(18) 0.5596(2) 0.0303(9) Uani 1 d .
C3 C 0.7744(5) 0.0591(2) 0.4677(3) 0.0374(10) Uani 1 d .
H3 H 0.6937 0.0342 0.4254 0.045 Uiso 1 calc R
C4 C 0.8295(5) 0.12128(19) 0.4388(3) 0.0396(10) Uani 1 d .
H4 H 0.7841 0.1386 0.3775 0.047 Uiso 1 calc R
C5 C 0.9521(5) 0.15715(19) 0.5017(3) 0.0421(10) Uani 1 d .
H5 H 0.9890 0.1986 0.4817 0.051 Uiso 1 calc R
C6 C 1.0218(4) 0.13309(19) 0.5940(3) 0.0361(9) Uani 1 d .
H6 H 1.1041 0.1577 0.6358 0.043 Uiso 1 calc R
C7 C 0.9649(4) 0.07134(18) 0.6218(2) 0.0305(9) Uani 1 d .
C8 C 0.9165(4) -0.02681(17) 0.7079(2) 0.0270(8) Uani 1 d .
H8 H 0.9762 -0.0680 0.7331 0.032 Uiso 1 calc R
C9 C 0.7167(4) -0.01975(17) 0.7068(2) 0.0284(8) Uani 1 d .
C10 C 0.6208(4) -0.07866(17) 0.7398(2) 0.0283(8) Uani 1 d .
C11 C 0.4726(4) -0.06867(18) 0.7857(2) 0.0321(9) Uani 1 d .
H11 H 0.4349 -0.0254 0.7961 0.039 Uiso 1 calc R
C12 C 0.3815(4) -0.12264(19) 0.8157(3) 0.0383(10) Uani 1 d .
H12 H 0.2823 -0.1154 0.8456 0.046 Uiso 1 calc R
C13 C 0.4365(5) -0.1875(2) 0.8015(3) 0.0446(11) Uani 1 d .
H13 H 0.3749 -0.2237 0.8219 0.054 Uiso 1 calc R
C14 C 0.5837(5) -0.1979(2) 0.7569(3) 0.0439(11) Uani 1 d .
H14 H 0.6221 -0.2413 0.7476 0.053 Uiso 1 calc R
C15 C 0.6743(5) -0.14408(18) 0.7261(3) 0.0402(10) Uani 1 d .
H15 H 0.7727 -0.1517 0.6955 0.048 Uiso 1 calc R
C16 C 0.6555(4) 0.04744(17) 0.7288(2) 0.0268(8) Uani 1 d .
C17 C 0.5716(4) 0.09736(17) 0.6779(2) 0.0284(8) Uani 1 d .
H17 H 0.5240 0.0964 0.6117 0.034 Uiso 1 calc R
C18 C 0.5679(4) 0.15287(17) 0.7436(2) 0.0253(8) Uani 1 d .
C19 C 0.6511(4) 0.13276(18) 0.8328(3) 0.0291(8) Uani 1 d .
C20 C 0.7027(5) 0.1660(2) 0.9289(3) 0.0464(11) Uani 1 d .
H20A H 0.6221 0.1536 0.9729 0.070 Uiso 1 calc GR
H20B H 0.7002 0.2137 0.9200 0.070 Uiso 1 calc GR
H20C H 0.8195 0.1523 0.9562 0.070 Uiso 1 calc GR
C21 C 0.5039(4) 0.22141(19) 0.7208(3) 0.0324(9) Uani 1 d .
C22 C 0.4756(5) 0.24086(19) 0.6138(3) 0.0497(12) Uani 1 d .
H22A H 0.3820 0.2145 0.5791 0.074 Uiso 1 calc GR
H22B H 0.5817 0.2331 0.5864 0.074 Uiso 1 calc GR
H22C H 0.4452 0.2874 0.6077 0.074 Uiso 1 calc GR
C23 C 1.0942(4) 0.06054(19) 0.8000(3) 0.0318(9) Uani 1 d .
C24 C 1.2165(5) 0.1469(2) 0.8922(3) 0.0470(11) Uani 1 d .
H24 H 1.2540 0.1912 0.8984 0.056 Uiso 1 calc R
C25 C 1.2367(5) 0.1071(2) 0.9750(3) 0.0476(12) Uani 1 d .
H25 H 1.2842 0.1236 1.0364 0.057 Uiso 1 calc R
C26 C 1.1833(5) 0.0419(2) 0.9622(3) 0.0466(11) Uani 1 d .
H26 H 1.1978 0.0137 1.0166 0.056 Uiso 1 calc R

loop_
_atom_site_aniso_label
_atom_site_aniso_U_11
_atom_site_aniso_U_22
_atom_site_aniso_U_33
_atom_site_aniso_U_23
_atom_site_aniso_U_13
_atom_site_aniso_U_12
O1 0.0354(13) 0.0276(14) 0.0284(14) -0.0008(12) 0.0025(10) 0.0053(12)
O2 0.0472(15) 0.0327(16) 0.0489(17) -0.0097(15) 0.0094(13) 0.0057(13)
N1 0.0298(15) 0.0296(17) 0.0267(16) 0.0014(15) 0.0034(12) 0.0000(14)
N2 0.0383(17) 0.041(2) 0.0325(18) -0.0022(17) -0.0007(14) -0.0146(16)
N3 0.0351(17) 0.046(2) 0.0308(18) 0.0056(17) 0.0008(14) 0.0038(16)
C1 0.040(2) 0.034(2) 0.029(2) -0.0075(19) 0.0056(16) -0.0009(18)
C2 0.036(2) 0.030(2) 0.026(2) -0.0008(18) 0.0090(16) 0.0031(17)
C3 0.045(2) 0.042(3) 0.025(2) -0.0046(19) 0.0048(16) 0.0038(19)
C4 0.053(2) 0.042(2) 0.024(2) 0.005(2) 0.0046(17) 0.005(2)
C5 0.055(2) 0.037(2) 0.036(2) 0.008(2) 0.0111(19) -0.002(2)
C6 0.039(2) 0.039(2) 0.031(2) 0.002(2) 0.0085(16) -0.0057(19)
C7 0.0331(19) 0.031(2) 0.029(2) 0.0027(18) 0.0087(15) 0.0052(17)
C8 0.0297(19) 0.023(2) 0.028(2) -0.0005(17) 0.0049(15) 0.0034(16)
C9 0.0336(19) 0.0220(19) 0.030(2) -0.0010(17) 0.0047(15) 0.0038(17)
C10 0.0321(19) 0.0239(19) 0.0272(19) 0.0054(18) -0.0016(15) -0.0022(17)
C11 0.0310(19) 0.031(2) 0.033(2) 0.0028(19) -0.0012(16) -0.0020(17)
C12 0.033(2) 0.051(3) 0.029(2) 0.008(2) -0.0019(16) -0.003(2)
C13 0.042(2) 0.037(2) 0.051(3) 0.017(2) -0.003(2) -0.009(2)
C14 0.039(2) 0.031(2) 0.058(3) 0.003(2) -0.003(2) 0.005(2)
C15 0.043(2) 0.029(2) 0.049(3) 0.003(2) 0.0064(18) 0.0008(19)
C16 0.0301(19) 0.028(2) 0.0232(19) -0.0033(17) 0.0055(15) -0.0034(17)
C17 0.0317(19) 0.032(2) 0.0221(18) 0.0010(17) 0.0054(15) 0.0014(17)
C18 0.0254(17) 0.027(2) 0.0240(18) 0.0013(17) 0.0053(14) 0.0000(16)
C19 0.0271(18) 0.030(2) 0.031(2) -0.0055(18) 0.0071(15) 0.0015(17)
C20 0.053(2) 0.052(3) 0.031(2) -0.011(2) -0.0058(19) 0.008(2)
C21 0.0245(18) 0.034(2) 0.038(2) 0.002(2) 0.0055(16) 0.0017(17)
C22 0.056(3) 0.045(3) 0.046(3) 0.015(2) 0.002(2) 0.013(2)
C23 0.0224(18) 0.043(2) 0.029(2) -0.001(2) 0.0009(15) 0.0037(18)
C24 0.047(2) 0.048(3) 0.044(3) -0.005(2) -0.001(2) -0.017(2)
C25 0.051(2) 0.059(3) 0.028(2) 0.005(2) -0.0084(18) -0.011(2)
C26 0.039(2) 0.065(3) 0.034(2) 0.006(2) -0.0008(18) 0.001(2)

loop_
_atom_type_symbol
_atom_type_description
_atom_type_scat_dispersion_real
_atom_type_scat_dispersion_imag
_atom_type_scat_source
C C 0.0033 0.0016 'International Tables Vol C Tables 4.2.6.8 and 6.1.1.4'
H H 0.0000 0.0000 'International Tables Vol C Tables 4.2.6.8 and 6.1.1.4'
N N 0.0061 0.0033 'International Tables Vol C Tables 4.2.6.8 and 6.1.1.4'
O O 0.0106 0.0060 'International Tables Vol C Tables 4.2.6.8 and 6.1.1.4'

loop_
_geom_angle_atom_site_label_1
_geom_angle_atom_site_label_2
_geom_angle_atom_site_label_3
_geom_angle
C19 O1 C16 107.2(2)
C7 N1 C8 109.8(3)
C23 N1 C7 127.3(3)
C23 N1 C8 119.9(3)
C23 N2 C24 115.2(3)
C26 N3 C23 115.1(3)
C2 C1 H1 119.5
C2 C1 C8 105.7(3)
C2 C1 C9 117.1(3)
C8 C1 H1 119.5
C8 C1 C9 60.1(2)
C9 C1 H1 119.5
C3 C2 C1 130.9(3)
C3 C2 C7 119.8(3)
C7 C2 C1 109.3(3)
C2 C3 H3 120.1
C2 C3 C4 119.7(3)
C4 C3 H3 120.1
C3 C4 H4 120.3
C5 C4 C3 119.5(3)
C5 C4 H4 120.3
C4 C5 H5 119.0
C4 C5 C6 121.9(4)
C6 C5 H5 119.0
C5 C6 H6 121.1
C7 C6 C5 117.8(3)
C7 C6 H6 121.1
C2 C7 N1 109.3(3)
C6 C7 N1 129.4(3)
C6 C7 C2 121.3(3)
N1 C8 C1 105.9(3)
N1 C8 H8 119.7
N1 C8 C9 115.7(3)
C1 C8 H8 119.7
C1 C8 C9 61.9(2)
C9 C8 H8 119.7
C8 C9 C1 58.0(2)
C10 C9 C1 117.4(3)
C10 C9 C8 117.4(3)
C16 C9 C1 116.8(3)
C16 C9 C8 115.5(3)
C16 C9 C10 118.0(3)
C11 C10 C9 119.8(3)
C15 C10 C9 122.0(3)
C15 C10 C11 118.2(3)
C10 C11 H11 119.8
C12 C11 C10 120.4(3)
C12 C11 H11 119.8
C11 C12 H12 119.7
C11 C12 C13 120.6(4)
C13 C12 H12 119.7
C12 C13 H13 120.3
C14 C13 C12 119.3(4)
C14 C13 H13 120.3
C13 C14 H14 119.9
C13 C14 C15 120.2(4)
C15 C14 H14 119.9
C10 C15 H15 119.4
C14 C15 C10 121.1(4)
C14 C15 H15 119.4
O1 C16 C9 114.4(3)
C17 C16 O1 109.1(3)
C17 C16 C9 136.2(3)
C16 C17 H17 126.2
C16 C17 C18 107.6(3)
C18 C17 H17 126.2
C17 C18 C21 128.5(3)
C19 C18 C17 106.8(3)
C19 C18 C21 124.4(3)
O1 C19 C20 116.0(3)
C18 C19 O1 109.2(3)
C18 C19 C20 134.6(3)
C19 C20 H20A 109.5
C19 C20 H20B 109.5
C19 C20 H20C 109.5
H20A C20 H20B 109.5
H20A C20 H20C 109.5
H20B C20 H20C 109.5
O2 C21 C18 122.2(3)
O2 C21 C22 121.5(3)
C18 C21 C22 116.3(3)
C21 C22 H22A 109.5
C21 C22 H22B 109.5
C21 C22 H22C 109.5
H22A C22 H22B 109.5
H22A C22 H22C 109.5
H22B C22 H22C 109.5
N2 C23 N1 117.8(3)
N2 C23 N3 126.9(3)
N3 C23 N1 115.3(3)
N2 C24 H24 118.6
N2 C24 C25 122.8(4)
C25 C24 H24 118.6
C24 C25 H25 121.7
C26 C25 C24 116.6(4)
C26 C25 H25 121.7
N3 C26 C25 123.3(4)
N3 C26 H26 118.4
C25 C26 H26 118.4

loop_
_geom_bond_atom_site_label_1
_geom_bond_atom_site_label_2
_geom_bond_distance
O1 C16 1.401(4)
O1 C19 1.367(4)
O2 C21 1.225(4)
N1 C7 1.423(4)
N1 C8 1.448(4)
N1 C23 1.384(4)
N2 C23 1.338(4)
N2 C24 1.342(4)
N3 C23 1.350(4)
N3 C26 1.335(4)
C1 H1 0.9800
C1 C2 1.476(5)
C1 C8 1.505(4)
C1 C9 1.566(5)
C2 C3 1.380(4)
C2 C7 1.398(4)
C3 H3 0.9300
C3 C4 1.390(5)
C4 H4 0.9300
C4 C5 1.382(5)
C5 H5 0.9300
C5 C6 1.389(5)
C6 H6 0.9300
C6 C7 1.381(5)
C8 H8 0.9800
C8 C9 1.539(4)
C9 C10 1.495(5)
C9 C16 1.469(4)
C10 C11 1.395(5)
C10 C15 1.391(5)
C11 H11 0.9300
C11 C12 1.381(5)
C12 H12 0.9300
C12 C13 1.386(5)
C13 H13 0.9300
C13 C14 1.380(5)
C14 H14 0.9300
C14 C15 1.381(5)
C15 H15 0.9300
C16 C17 1.329(4)
C17 H17 0.9300
C17 C18 1.433(4)
C18 C19 1.358(4)
C18 C21 1.473(5)
C19 C20 1.480(4)
C20 H20A 0.9600
C20 H20B 0.9600
C20 H20C 0.9600
C21 C22 1.506(5)
C22 H22A 0.9600
C22 H22B 0.9600
C22 H22C 0.9600
C24 H24 0.9300
C24 C25 1.379(5)
C25 H25 0.9300
C25 C26 1.369(5)
C26 H26 0.9300

loop_
_geom_torsion_atom_site_label_1
_geom_torsion_atom_site_label_2
_geom_torsion_atom_site_label_3
_geom_torsion_atom_site_label_4
_geom_torsion
O1 C16 C17 C18 0.2(4)
N1 C8 C9 C1 95.0(3)
N1 C8 C9 C10 -158.4(3)
N1 C8 C9 C16 -11.8(4)
N2 C24 C25 C26 1.4(6)
C1 C2 C3 C4 177.0(4)
C1 C2 C7 N1 2.1(4)
C1 C2 C7 C6 -177.6(3)
C1 C8 C9 C10 106.6(3)
C1 C8 C9 C16 -106.8(3)
C1 C9 C10 C11 -145.0(3)
C1 C9 C10 C15 34.7(4)
C1 C9 C16 O1 -133.9(3)
C1 C9 C16 C17 40.3(5)
C2 C1 C8 N1 1.5(3)
C2 C1 C8 C9 112.6(3)
C2 C1 C9 C8 -93.2(3)
C2 C1 C9 C10 160.0(3)
C2 C1 C9 C16 11.5(4)
C2 C3 C4 C5 1.2(5)
C3 C2 C7 N1 -179.1(3)
C3 C2 C7 C6 1.3(5)
C3 C4 C5 C6 -0.5(6)
C4 C5 C6 C7 0.1(6)
C5 C6 C7 N1 179.9(3)
C5 C6 C7 C2 -0.5(5)
C7 N1 C8 C1 -0.3(3)
C7 N1 C8 C9 -66.4(4)
C7 N1 C23 N2 -5.9(5)
C7 N1 C23 N3 173.8(3)
C7 C2 C3 C4 -1.6(5)
C8 N1 C7 C2 -1.1(4)
C8 N1 C7 C6 178.6(3)
C8 N1 C23 N2 -163.9(3)
C8 N1 C23 N3 15.8(4)
C8 C1 C2 C3 179.1(3)
C8 C1 C2 C7 -2.2(4)
C8 C1 C9 C10 -106.7(3)
C8 C1 C9 C16 104.7(3)
C8 C9 C10 C11 148.8(3)
C8 C9 C10 C15 -31.4(4)
C8 C9 C16 O1 -68.6(4)
C8 C9 C16 C17 105.6(4)
C9 C1 C2 C3 -116.9(4)
C9 C1 C2 C7 61.9(4)
C9 C1 C8 N1 -111.1(3)
C9 C10 C11 C12 179.3(3)
C9 C10 C15 C14 -179.8(3)
C9 C16 C17 C18 -174.2(4)
C10 C9 C16 O1 77.8(3)
C10 C9 C16 C17 -108.1(5)
C10 C11 C12 C13 0.6(5)
C11 C10 C15 C14 -0.1(5)
C11 C12 C13 C14 -0.1(5)
C12 C13 C14 C15 -0.5(6)
C13 C14 C15 C10 0.6(5)
C15 C10 C11 C12 -0.5(5)
C16 O1 C19 C18 -0.1(4)
C16 O1 C19 C20 -176.1(3)
C16 C9 C10 C11 3.2(4)
C16 C9 C10 C15 -177.1(3)
C16 C17 C18 C19 -0.3(4)
C16 C17 C18 C21 174.2(3)
C17 C18 C19 O1 0.3(4)
C17 C18 C19 C20 175.1(4)
C17 C18 C21 O2 166.6(3)
C17 C18 C21 C22 -14.8(5)
C19 O1 C16 C9 175.7(3)
C19 O1 C16 C17 0.0(4)
C19 C18 C21 O2 -19.8(5)
C19 C18 C21 C22 158.8(3)
C21 C18 C19 O1 -174.5(3)
C21 C18 C19 C20 0.3(6)
C23 N1 C7 C2 -160.9(3)
C23 N1 C7 C6 18.7(6)
C23 N1 C8 C1 161.2(3)
C23 N1 C8 C9 95.2(3)
C23 N2 C24 C25 0.1(5)
C23 N3 C26 C25 -0.1(6)
C24 N2 C23 N1 177.9(3)
C24 N2 C23 N3 -1.8(5)
C24 C25 C26 N3 -1.4(6)
C26 N3 C23 N1 -177.9(3)
C26 N3 C23 N2 1.8(5)
